data_4104145
loop_
_publ_author_name
'Hua Liu'
'Guillaume Dagousset'
'G\'eraldine Masson'
'Pascal Retailleau'
'Jieping Zhu'

_publ_contact_author_address
;
ICSN-CNRS
1 avenue de la Terrasse
91198 Gif sur Yvette
France
;
_publ_contact_author_email @icsn.cnrs-gif.fr
_publ_contact_author_fax +33169077247
_publ_contact_author_phone +3316982
_publ_section_title
;
 Chiral Br\/onsted Acid-Catalyzed Enantioselective Three-Component Povarov
 Reaction
;
_journal_name_full 'Journal of the American Chemical Society'
_journal_page_first 4598
_journal_page_last 4599
_journal_paper_doi 10.1021/ja900806q
_journal_volume 131
_journal_year 2009
_chemical_absolute_configuration ad
_chemical_formula_moiety 'C23 H21 Cl N2 O2, 0.72(C2 H6 O)'
_chemical_formula_sum 'C24.44 H25.32 Cl N2 O2.72'
_chemical_formula_weight 426.04
_chemical_name_systematic
; 
 benzyl-6-chloro-2-phenyl-1,2,3,4-tetrahydroquinolin-4-ylcarbamate 
;
_space_group_IT_number 19
_symmetry_cell_setting orthorhombic
_symmetry_space_group_name_Hall 'P 2ac 2ab'
_symmetry_space_group_name_H-M 'P 21 21 21'
_atom_sites_solution_hydrogens geom
_atom_sites_solution_primary direct
_atom_sites_solution_secondary difmap
_audit_creation_date 07-01-09
_audit_creation_method SHELXL-97
_cell_angle_alpha 90.00
_cell_angle_beta 90.00
_cell_angle_gamma 90.00
_cell_formula_units_Z 4
_cell_length_a 4.962(3)
_cell_length_b 13.451(5)
_cell_length_c 34.045(10)
_cell_measurement_reflns_used 1343
_cell_measurement_temperature 293(2)
_cell_measurement_theta_max 20.82
_cell_measurement_theta_min 1.00
_cell_volume 2272.3(17)
_computing_cell_refinement 'DENZO (Otwinowski & Minor, 1997); COLLECT (Nonius B.V., 1999)'
_computing_data_collection 'DENZO (Otwinowski & Minor, 1997); COLLECT (Nonius B.V., 1999)'
_computing_data_reduction 'SCALEPACK (Otwinowski & Minor, 1997)'
_computing_molecular_graphics 'PLATON (Spek, 2003)'
_computing_publication_material 'SHELXL97 (Sheldrick, 2008)'
_computing_structure_refinement 'SHELXL97 (Sheldrick, 2008); CRYSTALBUILDER (Welter, 2006)'
_computing_structure_solution 'SHELXS97 (Sheldrick, 2008)'
_diffrn_ambient_temperature 293(2)
_diffrn_measured_fraction_theta_full 0.984
_diffrn_measured_fraction_theta_max 0.984
_diffrn_measurement_device_type 'Nonius kappa-CCD diffractometer'
_diffrn_measurement_method 'phi and omega scans'
_diffrn_radiation_monochromator graphite
_diffrn_radiation_source 'fine-focus sealed tube'
_diffrn_radiation_type MoK\a
_diffrn_radiation_wavelength 0.71069
_diffrn_reflns_av_R_equivalents 0.0235
_diffrn_reflns_av_sigmaI/netI 0.0317
_diffrn_reflns_limit_h_max 4
_diffrn_reflns_limit_h_min -4
_diffrn_reflns_limit_k_max 13
_diffrn_reflns_limit_k_min -13
_diffrn_reflns_limit_l_max 34
_diffrn_reflns_limit_l_min -33
_diffrn_reflns_number 2295
_diffrn_reflns_theta_full 20.85
_diffrn_reflns_theta_max 20.85
_diffrn_reflns_theta_min 1.63
_exptl_absorpt_coefficient_mu 0.190
_exptl_absorpt_correction_T_max 0.98
_exptl_absorpt_correction_T_min 0.82
_exptl_absorpt_correction_type multi-scan
_exptl_absorpt_process_details 'Scalepack (Otwinowski & Minor, 1997)'
_exptl_crystal_colour colourless
_exptl_crystal_density_diffrn 1.245
_exptl_crystal_density_method 'not measured'
_exptl_crystal_description prism
_exptl_crystal_F_000 898.9
_exptl_crystal_size_max 0.58
_exptl_crystal_size_mid 0.15
_exptl_crystal_size_min 0.10
_refine_diff_density_max 0.396
_refine_diff_density_min -0.470
_refine_diff_density_rms 0.129
_refine_ls_abs_structure_details 'Flack H D (1983), Acta Cryst. A39, 876-881'
_refine_ls_abs_structure_Flack -0.02(18)
_refine_ls_extinction_coef 0.035(6)
_refine_ls_extinction_expression Fc^*^=kFc[1+0.001xFc^2^\l^3^/sin(2\q)]^-1/4^
_refine_ls_extinction_method SHELXL
_refine_ls_goodness_of_fit_ref 1.105
_refine_ls_hydrogen_treatment constr
_refine_ls_matrix_type full
_refine_ls_number_parameters 254
_refine_ls_number_reflns 2295
_refine_ls_number_restraints 0
_refine_ls_restrained_S_all 1.105
_refine_ls_R_factor_all 0.0823
_refine_ls_R_factor_gt 0.0656
_refine_ls_shift/su_max 0.001
_refine_ls_shift/su_mean 0.000
_refine_ls_structure_factor_coef Fsqd
_refine_ls_weighting_details 'calc w=1/[\s^2^(Fo^2^)+(0.1231P)^2^+0.0000P] where P=(Fo^2^+2Fc^2^)/3'
_refine_ls_weighting_scheme calc
_refine_ls_wR_factor_gt 0.1635
_refine_ls_wR_factor_ref 0.1749
_reflns_number_gt 1834
_reflns_number_total 2295
_reflns_threshold_expression >2sigma(I)
_cod_data_source_file ja900806q_si_001.cif
_cod_data_source_block sqz_gd161
_cod_database_code 4104145

loop_
_symmetry_equiv_pos_as_xyz
'x, y, z'
'-x+1/2, -y, z+1/2'
'x+1/2, -y+1/2, -z'
'-x, y+1/2, -z+1/2'

loop_
_atom_site_label
_atom_site_type_symbol
_atom_site_fract_x
_atom_site_fract_y
_atom_site_fract_z
_atom_site_U_iso_or_equiv
_atom_site_adp_type
_atom_site_occupancy
_atom_site_symmetry_multiplicity
_atom_site_calc_flag
_atom_site_refinement_flags
Cl Cl 1.0750(5) 0.26288(12) 0.19996(5) 0.1296(9) Uani 1 1 d .
O1 O 0.1417(7) 0.0033(3) 0.08289(11) 0.0951(13) Uani 1 1 d .
O2 O 0.4677(6) 0.0601(3) 0.04227(10) 0.0784(11) Uani 1 1 d .
N1 N 0.7996(8) -0.1631(3) 0.19632(11) 0.0758(13) Uani 1 1 d .
H1N H 0.8380 -0.1952 0.2152 0.091 Uiso 1 1 d R
N2 N 0.5770(8) 0.0148(3) 0.10244(11) 0.0687(12) Uani 1 1 d .
H2N H 0.7432 0.0103 0.0930 0.082 Uiso 1 1 d R
C2 C 0.5641(9) -0.2000(4) 0.17510(15) 0.0688(14) Uani 1 1 d .
H2 H 0.4008 -0.1816 0.1896 0.083 Uiso 1 1 calc R
C3 C 0.5619(10) -0.1482(4) 0.13520(14) 0.0768(15) Uani 1 1 d .
H3A H 0.4110 -0.1725 0.1198 0.092 Uiso 1 1 calc R
H3B H 0.7264 -0.1641 0.1212 0.092 Uiso 1 1 calc R
C4 C 0.5390(9) -0.0355(4) 0.13984(14) 0.0657(14) Uani 1 1 d .
H4 H 0.3566 -0.0205 0.1491 0.079 Uiso 1 1 calc R
C5 C 0.8030(11) 0.1032(4) 0.17179(14) 0.0738(14) Uani 1 1 d .
H5 H 0.7225 0.1477 0.1545 0.089 Uiso 1 1 calc R
C6 C 0.9894(14) 0.1375(4) 0.19904(17) 0.0865(17) Uani 1 1 d .
C7 C 1.1045(13) 0.0735(4) 0.22512(15) 0.0805(15) Uani 1 1 d .
H7 H 1.2257 0.0970 0.2438 0.097 Uiso 1 1 calc R
C8 C 1.0410(12) -0.0256(4) 0.22379(14) 0.0791(16) Uani 1 1 d .
H8 H 1.1256 -0.0692 0.2410 0.095 Uiso 1 1 calc R
C9 C 0.8524(9) -0.0624(4) 0.19715(14) 0.0573(12) Uani 1 1 d .
C10 C 0.7351(10) 0.0025(4) 0.17006(14) 0.0615(13) Uani 1 1 d .
C11 C 0.5804(11) -0.3126(4) 0.17227(16) 0.0722(14) Uani 1 1 d .
C12 C 0.4057(13) -0.3697(5) 0.19381(18) 0.0940(18) Uani 1 1 d .
H12 H 0.2765 -0.3391 0.2095 0.113 Uiso 1 1 calc R
C13 C 0.4199(17) -0.4728(6) 0.1924(2) 0.117(2) Uani 1 1 d .
H13 H 0.3017 -0.5100 0.2077 0.141 Uiso 1 1 calc R
C14 C 0.5969(17) -0.5197(5) 0.1699(2) 0.111(2) Uani 1 1 d .
H14 H 0.5988 -0.5888 0.1686 0.133 Uiso 1 1 calc R
C15 C 0.7764(16) -0.4646(7) 0.1486(3) 0.131(3) Uani 1 1 d .
H15 H 0.9068 -0.4962 0.1334 0.157 Uiso 1 1 calc R
C16 C 0.7640(15) -0.3597(6) 0.1497(2) 0.117(2) Uani 1 1 d .
H16 H 0.8837 -0.3226 0.1346 0.140 Uiso 1 1 calc R
C17 C 0.3765(11) 0.0236(4) 0.07684(16) 0.0693(14) Uani 1 1 d .
C18 C 0.2672(12) 0.0704(5) 0.01174(15) 0.0963(19) Uani 1 1 d .
H18A H 0.1301 0.1179 0.0196 0.116 Uiso 1 1 calc R
H18B H 0.1810 0.0070 0.0066 0.116 Uiso 1 1 calc R
C19 C 0.4115(12) 0.1062(5) -0.02396(16) 0.0805(16) Uani 1 1 d .
C20 C 0.6164(14) 0.0525(5) -0.0402(2) 0.104(2) Uani 1 1 d .
H20 H 0.6673 -0.0070 -0.0284 0.125 Uiso 1 1 calc R
C21 C 0.7515(17) 0.0837(10) -0.0737(2) 0.140(3) Uani 1 1 d .
H21 H 0.8910 0.0463 -0.0844 0.168 Uiso 1 1 calc R
C22 C 0.673(3) 0.1708(11) -0.0903(2) 0.149(4) Uani 1 1 d .
H22 H 0.7621 0.1940 -0.1125 0.178 Uiso 1 1 calc R
C23 C 0.463(3) 0.2253(6) -0.0751(3) 0.143(3) Uani 1 1 d .
H23 H 0.4062 0.2830 -0.0876 0.172 Uiso 1 1 calc R
C24 C 0.3401(15) 0.1945(6) -0.0416(2) 0.110(2) Uani 1 1 d .
H24 H 0.2058 0.2336 -0.0304 0.132 Uiso 1 1 calc R

loop_
_atom_site_aniso_label
_atom_site_aniso_U_11
_atom_site_aniso_U_22
_atom_site_aniso_U_33
_atom_site_aniso_U_23
_atom_site_aniso_U_13
_atom_site_aniso_U_12
Cl 0.222(2) 0.0777(12) 0.0892(12) -0.0002(8) -0.0248(13) -0.0218(12)
O1 0.042(2) 0.156(4) 0.088(3) 0.032(2) 0.0021(19) 0.000(2)
O2 0.0545(19) 0.123(3) 0.058(2) 0.025(2) -0.0107(19) -0.0066(18)
N1 0.083(3) 0.080(3) 0.064(3) 0.019(2) -0.010(2) -0.001(2)
N2 0.044(2) 0.103(3) 0.058(3) 0.023(2) -0.003(2) 0.002(2)
C2 0.051(3) 0.078(4) 0.077(4) 0.011(3) 0.006(3) -0.002(3)
C3 0.058(3) 0.094(4) 0.078(4) 0.005(3) -0.019(3) -0.009(3)
C4 0.042(3) 0.094(4) 0.060(3) 0.013(3) 0.000(2) 0.000(3)
C5 0.092(4) 0.076(4) 0.054(3) 0.006(3) 0.001(3) 0.013(3)
C6 0.132(5) 0.067(4) 0.061(3) -0.003(3) 0.008(4) -0.002(4)
C7 0.111(4) 0.074(4) 0.057(3) -0.005(3) -0.012(3) 0.006(3)
C8 0.100(4) 0.085(4) 0.052(3) 0.002(3) -0.001(3) 0.013(3)
C9 0.059(3) 0.067(4) 0.046(3) 0.008(3) 0.005(3) 0.006(3)
C10 0.055(3) 0.073(4) 0.056(3) 0.007(3) 0.016(3) 0.008(3)
C11 0.063(3) 0.071(4) 0.083(4) 0.010(3) -0.010(3) -0.002(3)
C12 0.098(4) 0.081(5) 0.103(4) 0.015(4) 0.003(4) -0.003(4)
C13 0.109(5) 0.109(7) 0.134(6) 0.022(5) -0.012(5) -0.015(5)
C14 0.096(5) 0.099(5) 0.137(6) -0.004(5) -0.036(5) -0.010(5)
C15 0.104(5) 0.121(7) 0.167(7) -0.031(5) -0.011(6) 0.025(5)
C16 0.099(5) 0.089(5) 0.161(7) -0.006(4) 0.021(5) 0.007(4)
C17 0.048(4) 0.093(4) 0.067(4) 0.008(3) -0.005(3) 0.014(3)
C18 0.067(3) 0.149(6) 0.073(4) 0.023(4) -0.022(3) 0.007(4)
C19 0.071(4) 0.103(5) 0.067(4) 0.016(4) -0.018(3) -0.002(3)
C20 0.097(4) 0.130(6) 0.085(5) 0.022(4) -0.019(4) 0.011(4)
C21 0.109(5) 0.239(11) 0.074(5) -0.001(6) -0.005(5) -0.009(7)
C22 0.160(9) 0.218(12) 0.067(5) 0.031(7) -0.020(6) -0.063(8)
C23 0.213(10) 0.116(6) 0.101(7) 0.023(5) -0.039(7) -0.009(7)
C24 0.140(6) 0.112(6) 0.077(4) 0.010(4) -0.019(4) 0.000(4)

loop_
_atom_type_symbol
_atom_type_description
_atom_type_scat_dispersion_real
_atom_type_scat_dispersion_imag
_atom_type_scat_source
C C 0.0033 0.0016 'International Tables Vol C Tables 4.2.6.8 and 6.1.1.4'
H H 0.0000 0.0000 'International Tables Vol C Tables 4.2.6.8 and 6.1.1.4'
N N 0.0061 0.0033 'International Tables Vol C Tables 4.2.6.8 and 6.1.1.4'
O O 0.0106 0.0060 'International Tables Vol C Tables 4.2.6.8 and 6.1.1.4'
Cl Cl 0.1484 0.1585 'International Tables Vol C Tables 4.2.6.8 and 6.1.1.4'

loop_
_geom_angle_atom_site_label_1
_geom_angle_atom_site_label_2
_geom_angle_atom_site_label_3
_geom_angle
C17 O2 C18 115.5(4)
C9 N1 C2 119.7(4)
C9 N1 H1N 118.0
C2 N1 H1N 114.0
C17 N2 C4 121.3(4)
C17 N2 H2N 117.7
C4 N2 H2N 114.0
N1 C2 C11 109.0(4)
N1 C2 C3 106.9(4)
C11 C2 C3 113.5(4)
N1 C2 H2 109.1
C11 C2 H2 109.1
C3 C2 H2 109.1
C2 C3 C4 111.1(4)
C2 C3 H3A 109.4
C4 C3 H3A 109.4
C2 C3 H3B 109.4
C4 C3 H3B 109.4
H3A C3 H3B 108.0
N2 C4 C10 110.9(4)
N2 C4 C3 111.2(4)
C10 C4 C3 111.1(4)
N2 C4 H4 107.8
C10 C4 H4 107.8
C3 C4 H4 107.8
C6 C5 C10 120.7(5)
C6 C5 H5 119.6
C10 C5 H5 119.6
C7 C6 C5 120.3(5)
C7 C6 Cl 119.9(5)
C5 C6 Cl 119.8(5)
C6 C7 C8 119.8(6)
C6 C7 H7 120.1
C8 C7 H7 120.1
C7 C8 C9 121.4(5)
C7 C8 H8 119.3
C9 C8 H8 119.3
N1 C9 C8 119.3(4)
N1 C9 C10 121.4(4)
C8 C9 C10 119.2(5)
C5 C10 C9 118.5(5)
C5 C10 C4 120.9(5)
C9 C10 C4 120.6(5)
C16 C11 C12 118.0(5)
C16 C11 C2 122.6(5)
C12 C11 C2 119.4(5)
C11 C12 C13 120.6(7)
C11 C12 H12 119.7
C13 C12 H12 119.7
C14 C13 C12 121.9(7)
C14 C13 H13 119.0
C12 C13 H13 119.0
C13 C14 C15 118.7(7)
C13 C14 H14 120.6
C15 C14 H14 120.6
C14 C15 C16 120.0(7)
C14 C15 H15 120.0
C16 C15 H15 120.0
C11 C16 C15 120.8(7)
C11 C16 H16 119.6
C15 C16 H16 119.6
O1 C17 N2 126.0(5)
O1 C17 O2 123.3(5)
N2 C17 O2 110.7(4)
O2 C18 C19 106.7(4)
O2 C18 H18A 110.4
C19 C18 H18A 110.4
O2 C18 H18B 110.4
C19 C18 H18B 110.4
H18A C18 H18B 108.6
C20 C19 C24 118.1(6)
C20 C19 C18 121.2(6)
C24 C19 C18 120.7(6)
C19 C20 C21 122.2(7)
C19 C20 H20 118.9
C21 C20 H20 118.9
C22 C21 C20 117.6(9)
C22 C21 H21 121.2
C20 C21 H21 121.2
C21 C22 C23 121.4(9)
C21 C22 H22 119.3
C23 C22 H22 119.3
C24 C23 C22 119.7(8)
C24 C23 H23 120.2
C22 C23 H23 120.2
C23 C24 C19 120.8(7)
C23 C24 H24 119.6
C19 C24 H24 119.6

loop_
_geom_bond_atom_site_label_1
_geom_bond_atom_site_label_2
_geom_bond_distance
Cl C6 1.740(6)
O1 C17 1.214(6)
O2 C17 1.353(6)
O2 C18 1.446(6)
N1 C9 1.381(6)
N1 C2 1.460(6)
N1 H1N 0.7964
N2 C17 1.328(6)
N2 C4 1.454(6)
N2 H2N 0.8878
C2 C11 1.520(7)
C2 C3 1.526(7)
C2 H2 0.9800
C3 C4 1.528(7)
C3 H3A 0.9700
C3 H3B 0.9700
C4 C10 1.506(7)
C4 H4 0.9800
C5 C6 1.389(7)
C5 C10 1.397(7)
C5 H5 0.9300
C6 C7 1.362(7)
C7 C8 1.370(7)
C7 H7 0.9300
C8 C9 1.394(7)
C8 H8 0.9300
C9 C10 1.397(6)
C11 C16 1.350(8)
C11 C12 1.371(7)
C12 C13 1.390(9)
C12 H12 0.9300
C13 C14 1.325(9)
C13 H13 0.9300
C14 C15 1.367(10)
C14 H14 0.9300
C15 C16 1.414(10)
C15 H15 0.9300
C16 H16 0.9300
C18 C19 1.490(8)
C18 H18A 0.9700
C18 H18B 0.9700
C19 C20 1.364(8)
C19 C24 1.377(8)
C20 C21 1.388(10)
C20 H20 0.9300
C21 C22 1.359(14)
C21 H21 0.9300
C22 C23 1.373(13)
C22 H22 0.9300
C23 C24 1.359(12)
C23 H23 0.9300
C24 H24 0.9300

loop_
_geom_torsion_atom_site_label_1
_geom_torsion_atom_site_label_2
_geom_torsion_atom_site_label_3
_geom_torsion_atom_site_label_4
_geom_torsion
C9 N1 C2 C11 169.6(4)
C9 N1 C2 C3 46.5(5)
N1 C2 C3 C4 -61.0(5)
C11 C2 C3 C4 178.8(4)
C17 N2 C4 C10 -153.9(4)
C17 N2 C4 C3 82.0(5)
C2 C3 C4 N2 171.5(4)
C2 C3 C4 C10 47.5(5)
C10 C5 C6 C7 -1.5(8)
C10 C5 C6 Cl 178.8(4)
C5 C6 C7 C8 1.7(9)
Cl C6 C7 C8 -178.6(4)
C6 C7 C8 C9 -2.4(8)
C2 N1 C9 C8 166.6(4)
C2 N1 C9 C10 -17.9(6)
C7 C8 C9 N1 178.6(5)
C7 C8 C9 C10 3.0(7)
C6 C5 C10 C9 2.0(7)
C6 C5 C10 C4 -178.3(4)
N1 C9 C10 C5 -178.2(4)
C8 C9 C10 C5 -2.7(6)
N1 C9 C10 C4 2.1(6)
C8 C9 C10 C4 177.5(4)
N2 C4 C10 C5 38.3(6)
C3 C4 C10 C5 162.5(5)
N2 C4 C10 C9 -142.0(4)
C3 C4 C10 C9 -17.8(6)
N1 C2 C11 C16 -69.8(7)
C3 C2 C11 C16 49.3(7)
N1 C2 C11 C12 109.2(5)
C3 C2 C11 C12 -131.7(5)
C16 C11 C12 C13 0.4(9)
C2 C11 C12 C13 -178.7(6)
C11 C12 C13 C14 -1.4(10)
C12 C13 C14 C15 2.4(11)
C13 C14 C15 C16 -2.5(11)
C12 C11 C16 C15 -0.6(10)
C2 C11 C16 C15 178.5(6)
C14 C15 C16 C11 1.7(12)
C4 N2 C17 O1 9.4(8)
C4 N2 C17 O2 -171.3(4)
C18 O2 C17 O1 -2.2(8)
C18 O2 C17 N2 178.5(4)
C17 O2 C18 C19 -177.1(5)
O2 C18 C19 C20 59.1(7)
O2 C18 C19 C24 -121.2(6)
C24 C19 C20 C21 -0.5(9)
C18 C19 C20 C21 179.2(6)
C19 C20 C21 C22 -0.1(11)
C20 C21 C22 C23 -1.2(13)
C21 C22 C23 C24 3.2(13)
C22 C23 C24 C19 -3.9(12)
C20 C19 C24 C23 2.5(9)
C18 C19 C24 C23 -177.2(6)
